data_2230176
loop_
_publ_author_name
'Pasdar, Hoda'
'Shakiba, Shahrzad'
'Aghabozorg, Hossein'
'Notash, Behrouz'

_publ_section_title
;
 Propane-1,2-diaminium
 tris(pyridine-2,6-dicarboxylato-\k^3^<i>O</i>^2^,<i>N</i>,<i>O</i>^6^)zirconate(IV)
 trihydrate
;
_journal_coeditor_code XU5157
_journal_issue 5
_journal_name_full 'Acta Crystallographica Section E'
_journal_page_first m587
_journal_paper_doi 10.1107/S1600536811008488
_journal_volume 67
_journal_year 2011
_chemical_formula_iupac '(C3 H12 N2) [Zr (C7 H3 N O4)3], 3H2 O'
_chemical_formula_moiety 'C3 H12 N2 2+, C21 H9 N3 O12 Zr 2-, 3(H2 O)'
_chemical_formula_sum 'C24 H27 N5 O15 Zr'
_chemical_formula_weight 716.73
_chemical_name_systematic
;
Propane-1,2-diaminium tris(pyridine-2,6-dicarboxylato-
\k^3^<i>O</i>^2^,<i>N</i>,<i>O</i>^6^)zirconate(IV) trihydrate
;
_space_group_IT_number 14
_symmetry_cell_setting monoclinic
_symmetry_space_group_name_Hall '-P 2yn'
_symmetry_space_group_name_H-M 'P 1 21/n 1'
_atom_sites_solution_hydrogens geom
_atom_sites_solution_primary direct
_atom_sites_solution_secondary difmap
_audit_creation_method SHELXL-97
_cell_angle_alpha 90.00
_cell_angle_beta 103.39(3)
_cell_angle_gamma 90.00
_cell_formula_units_Z 4
_cell_length_a 10.515(2)
_cell_length_b 19.195(4)
_cell_length_c 14.149(3)
_cell_measurement_reflns_used 7481
_cell_measurement_temperature 298(2)
_cell_measurement_theta_max 29.21
_cell_measurement_theta_min 2.12
_cell_volume 2778.1(10)
_computing_cell_refinement 'X-AREA (Stoe & Cie, 2005)'
_computing_data_collection 'X-AREA (Stoe & Cie, 2005)'
_computing_data_reduction 'X-AREA (Stoe & Cie, 2005)'
_computing_molecular_graphics 'ORTEP-3 for Windows (Farrugia, 1997)'
_computing_publication_material 'WinGX (Farrugia, 1999)'
_computing_structure_refinement 'SHELXL97 (Sheldrick, 2008)'
_computing_structure_solution 'SHELXS97 (Sheldrick, 2008)'
_diffrn_ambient_temperature 298(2)
_diffrn_measured_fraction_theta_full 0.992
_diffrn_measured_fraction_theta_max 0.992
_diffrn_measurement_device_type 'Stoe IPDS II'
_diffrn_measurement_method 'rotation method'
_diffrn_radiation_monochromator graphite
_diffrn_radiation_source 'fine-focus sealed tube'
_diffrn_radiation_type MoK\a
_diffrn_radiation_wavelength 0.71073
_diffrn_reflns_av_R_equivalents 0.1329
_diffrn_reflns_av_sigmaI/netI 0.1075
_diffrn_reflns_limit_h_max 11
_diffrn_reflns_limit_h_min -14
_diffrn_reflns_limit_k_max 26
_diffrn_reflns_limit_k_min -26
_diffrn_reflns_limit_l_max 19
_diffrn_reflns_limit_l_min -19
_diffrn_reflns_number 21838
_diffrn_reflns_theta_full 29.21
_diffrn_reflns_theta_max 29.21
_diffrn_reflns_theta_min 2.12
_diffrn_standards_number 0
_exptl_absorpt_coefficient_mu 0.482
_exptl_absorpt_correction_T_max 0.926
_exptl_absorpt_correction_T_min 0.915
_exptl_absorpt_correction_type numerical
_exptl_absorpt_process_details '(X-SHAPE and X-RED32; Stoe & Cie, 2005)'
_exptl_crystal_colour colorless
_exptl_crystal_density_diffrn 1.714
_exptl_crystal_density_method 'not measured'
_exptl_crystal_description prism
_exptl_crystal_F_000 1464
_exptl_crystal_size_max 0.25
_exptl_crystal_size_mid 0.15
_exptl_crystal_size_min 0.15
_refine_diff_density_max 1.092
_refine_diff_density_min -0.766
_refine_ls_extinction_method none
_refine_ls_goodness_of_fit_ref 1.179
_refine_ls_hydrogen_treatment mixed
_refine_ls_matrix_type full
_refine_ls_number_parameters 427
_refine_ls_number_reflns 7481
_refine_ls_number_restraints 7
_refine_ls_restrained_S_all 1.178
_refine_ls_R_factor_all 0.1282
_refine_ls_R_factor_gt 0.0863
_refine_ls_shift/su_max 0.001
_refine_ls_shift/su_mean 0.000
_refine_ls_structure_factor_coef Fsqd
_refine_ls_weighting_details 'calc w=1/[\s^2^(Fo^2^)+(0.0753P)^2^+3.9962P] where P=(Fo^2^+2Fc^2^)/3'
_refine_ls_weighting_scheme calc
_refine_ls_wR_factor_gt 0.1882
_refine_ls_wR_factor_ref 0.2055
_reflns_number_gt 5264
_reflns_number_total 7481
_reflns_threshold_expression I>2sigma(I)
_cod_data_source_file xu5157.cif
_cod_data_source_block I
_cod_original_sg_symbol_H-M 'P 21/n'
_cod_database_code 2230176
_cod_database_fobs_code 2230176

loop_
_symmetry_equiv_pos_as_xyz
'x, y, z'
'-x+1/2, y+1/2, -z+1/2'
'-x, -y, -z'
'x-1/2, -y-1/2, z-1/2'

loop_
_atom_site_type_symbol
_atom_site_label
_atom_site_fract_x
_atom_site_fract_y
_atom_site_fract_z
_atom_site_U_iso_or_equiv
_atom_site_adp_type
_atom_site_calc_flag
_atom_site_refinement_flags
_atom_site_occupancy
_atom_site_disorder_assembly
_atom_site_disorder_group
C C18 1.0667(8) 0.5828(4) 0.6397(5) 0.0486(18) Uani d . 1 . .
H H18 1.0902 0.5663 0.7032 0.058 Uiso calc R 1 . .
O O13 0.3681(10) 0.8559(3) 0.2972(5) 0.084(2) Uani d D 1 . .
O O14 0.5141(7) 0.8422(4) 0.4841(5) 0.0666(18) Uani d D 1 . .
Zr Zr1 0.93403(5) 0.68252(3) 0.29848(3) 0.02015(14) Uani d . 1 . .
O O11 0.7886(4) 0.6046(2) 0.3278(3) 0.0299(9) Uani d . 1 . .
O O5 1.0314(4) 0.7169(2) 0.1812(3) 0.0285(8) Uani d . 1 . .
O O9 1.1276(4) 0.7203(2) 0.3786(3) 0.0281(8) Uani d . 1 . .
O O3 0.7472(4) 0.7187(2) 0.2025(3) 0.0281(8) Uani d . 1 . .
N N2 0.9428(5) 0.8044(2) 0.2844(3) 0.0250(9) Uani d . 1 . .
O O7 0.8366(4) 0.7374(2) 0.4015(3) 0.0318(9) Uani d . 1 . .
O O1 1.0691(4) 0.5933(2) 0.2947(3) 0.0311(9) Uani d . 1 . .
N N3 0.9968(5) 0.6338(2) 0.4535(3) 0.0242(9) Uani d . 1 . .
N N1 0.8636(5) 0.6103(2) 0.1615(3) 0.0242(9) Uani d . 1 . .
O O4 0.5741(4) 0.7014(3) 0.0797(3) 0.0364(10) Uani d . 1 . .
C C7 0.6845(6) 0.6870(3) 0.1263(4) 0.0279(11) Uani d . 1 . .
C C15 1.1900(6) 0.6989(3) 0.4611(4) 0.0254(11) Uani d . 1 . .
O O6 1.1211(5) 0.7982(3) 0.1045(3) 0.0385(10) Uani d . 1 . .
O O2 1.1365(5) 0.5005(2) 0.2250(4) 0.0421(11) Uani d . 1 . .
O O8 0.7646(6) 0.8342(3) 0.4614(4) 0.0499(13) Uani d . 1 . .
C C6 0.7542(6) 0.6251(3) 0.0975(4) 0.0278(11) Uani d . 1 . .
C C2 0.9348(6) 0.5542(3) 0.1484(4) 0.0282(11) Uani d . 1 . .
C C9 1.0020(6) 0.8333(3) 0.2204(4) 0.0267(11) Uani d . 1 . .
C C1 1.0562(6) 0.5475(3) 0.2271(4) 0.0276(11) Uani d . 1 . .
C C8 1.0568(5) 0.7797(3) 0.1625(4) 0.0266(11) Uani d . 1 . .
C C14 0.8231(6) 0.8035(3) 0.4075(4) 0.0307(12) Uani d . 1 . .
C C13 0.8855(6) 0.8446(3) 0.3394(4) 0.0287(12) Uani d . 1 . .
O O10 1.3031(4) 0.7132(3) 0.5023(3) 0.0359(10) Uani d . 1 . .
O O12 0.6980(5) 0.5485(3) 0.4335(3) 0.0429(11) Uani d . 1 . .
C C16 1.1115(6) 0.6500(3) 0.5102(4) 0.0273(11) Uani d . 1 . .
C C4 0.7813(8) 0.5259(4) 0.0028(5) 0.0460(17) Uani d . 1 . .
H H4 0.7531 0.4974 -0.0511 0.055 Uiso calc R 1 . .
C C20 0.9149(6) 0.5919(3) 0.4871(4) 0.0283(11) Uani d . 1 . .
C C21 0.7902(6) 0.5797(3) 0.4117(4) 0.0308(12) Uani d . 1 . .
C C3 0.8944(7) 0.5103(3) 0.0707(5) 0.0375(14) Uani d . 1 . .
H H3 0.9426 0.4707 0.0639 0.045 Uiso calc R 1 . .
C C11 0.9459(8) 0.9464(3) 0.2640(5) 0.0440(17) Uani d . 1 . .
H H11 0.9467 0.9946 0.2570 0.053 Uiso calc R 1 . .
C C5 0.7101(7) 0.5843(4) 0.0153(5) 0.0406(15) Uani d . 1 . .
H H5 0.6342 0.5961 -0.0303 0.049 Uiso calc R 1 . .
C C19 0.9465(8) 0.5654(4) 0.5800(5) 0.0440(16) Uani d . 1 . .
H H19 0.8887 0.5365 0.6022 0.053 Uiso calc R 1 . .
C C12 0.8857(7) 0.9168(3) 0.3310(5) 0.0378(14) Uani d . 1 . .
H H12 0.8460 0.9445 0.3698 0.045 Uiso calc R 1 . .
C C17 1.1515(6) 0.6252(4) 0.6036(4) 0.0363(14) Uani d . 1 . .
H H17 1.2335 0.6365 0.6417 0.044 Uiso calc R 1 . .
C C10 1.0048(7) 0.9048(3) 0.2074(5) 0.0380(14) Uani d . 1 . .
H H10 1.0453 0.9241 0.1617 0.046 Uiso calc R 1 . .
N N5 0.3816(6) 0.7484(3) 0.1693(4) 0.0407(13) Uani d . 1 . .
H H5A 0.3872 0.7903 0.1969 0.061 Uiso calc R 1 . .
H H5B 0.3091 0.7460 0.1222 0.061 Uiso calc R 1 . .
H H5C 0.4509 0.7413 0.1444 0.061 Uiso calc R 1 . .
C C23 0.3774(7) 0.6935(4) 0.2445(5) 0.0379(14) Uani d . 1 . .
H H23 0.3049 0.7040 0.2751 0.045 Uiso calc R 1 . .
C C22 0.5033(7) 0.6975(4) 0.3206(5) 0.0419(16) Uani d . 1 . .
H H22A 0.5725 0.6760 0.2958 0.050 Uiso calc R 1 . .
H H22B 0.5263 0.7460 0.3342 0.050 Uiso calc R 1 . .
N N4 0.4933(6) 0.6623(4) 0.4117(4) 0.0493(16) Uani d . 1 . .
H H4A 0.4389 0.6860 0.4394 0.074 Uiso calc R 1 . .
H H4B 0.5720 0.6605 0.4520 0.074 Uiso calc R 1 . .
H H4C 0.4631 0.6192 0.3983 0.074 Uiso calc R 1 . .
C C24 0.3509(10) 0.6242(4) 0.1930(5) 0.053(2) Uani d . 1 . .
H H24A 0.4143 0.6165 0.1549 0.080 Uiso calc R 1 . .
H H24B 0.2648 0.6246 0.1512 0.080 Uiso calc R 1 . .
H H24C 0.3569 0.5877 0.2401 0.080 Uiso calc R 1 . .
O O15 0.6503(7) 0.4645(4) 0.5884(5) 0.077(2) Uani d D 1 . .
H H15A 0.672(13) 0.485(7) 0.531(7) 0.115 Uiso d D 1 . .
H H14A 0.497(14) 0.820(7) 0.537(8) 0.115 Uiso d D 1 . .
H H14B 0.592(6) 0.835(7) 0.479(10) 0.115 Uiso d D 1 . .
H H13A 0.426(11) 0.870(7) 0.340(8) 0.115 Uiso d D 1 . .
H H13B 0.342(13) 0.892(4) 0.271(8) 0.115 Uiso d D 1 . .
H H15B 0.728(6) 0.453(8) 0.601(10) 0.115 Uiso d D 1 . .

loop_
_atom_site_aniso_label
_atom_site_aniso_U_11
_atom_site_aniso_U_22
_atom_site_aniso_U_33
_atom_site_aniso_U_12
_atom_site_aniso_U_13
_atom_site_aniso_U_23
C18 0.053(4) 0.059(4) 0.029(3) -0.008(4) 0.000(3) 0.019(3)
O13 0.141(8) 0.037(3) 0.070(4) 0.017(4) 0.017(5) -0.005(3)
O14 0.072(4) 0.072(4) 0.066(4) 0.018(4) 0.037(3) 0.026(3)
Zr1 0.0211(2) 0.0215(2) 0.0184(2) 0.0005(2) 0.00570(16) 0.0007(2)
O11 0.032(2) 0.032(2) 0.0257(18) -0.0045(17) 0.0058(16) 0.0019(16)
O5 0.035(2) 0.027(2) 0.0275(19) 0.0021(17) 0.0147(17) -0.0016(15)
O9 0.029(2) 0.028(2) 0.0282(19) -0.0051(16) 0.0097(16) 0.0039(15)
O3 0.030(2) 0.029(2) 0.0250(18) 0.0030(16) 0.0057(16) -0.0003(15)
N2 0.026(2) 0.024(2) 0.027(2) 0.0010(18) 0.0093(18) -0.0020(16)
O7 0.038(2) 0.034(2) 0.0275(19) 0.0006(18) 0.0161(18) 0.0001(17)
O1 0.037(2) 0.031(2) 0.0264(19) 0.0058(18) 0.0080(17) 0.0005(16)
N3 0.027(2) 0.024(2) 0.023(2) -0.0020(18) 0.0079(18) 0.0026(17)
N1 0.026(2) 0.025(2) 0.023(2) 0.0015(18) 0.0070(18) 0.0011(17)
O4 0.024(2) 0.047(3) 0.037(2) 0.0043(18) 0.0039(18) 0.0041(19)
C7 0.030(3) 0.028(3) 0.027(2) -0.003(2) 0.010(2) 0.004(2)
C15 0.025(3) 0.024(3) 0.027(2) 0.001(2) 0.007(2) -0.0047(19)
O6 0.037(2) 0.049(3) 0.034(2) -0.001(2) 0.0153(19) 0.0118(19)
O2 0.043(3) 0.026(2) 0.059(3) 0.010(2) 0.017(2) 0.004(2)
O8 0.056(3) 0.053(3) 0.050(3) 0.007(2) 0.030(3) -0.011(2)
C6 0.032(3) 0.028(3) 0.027(2) -0.006(2) 0.012(2) 0.002(2)
C2 0.030(3) 0.027(3) 0.031(3) -0.002(2) 0.014(2) 0.000(2)
C9 0.023(3) 0.026(3) 0.030(3) 0.000(2) 0.004(2) 0.003(2)
C1 0.030(3) 0.020(2) 0.035(3) 0.001(2) 0.013(2) 0.003(2)
C8 0.023(3) 0.033(3) 0.023(2) 0.001(2) 0.003(2) 0.006(2)
C14 0.028(3) 0.037(3) 0.028(3) 0.003(2) 0.009(2) -0.006(2)
C13 0.026(3) 0.031(3) 0.027(3) 0.000(2) 0.003(2) -0.005(2)
O10 0.023(2) 0.049(3) 0.034(2) -0.0060(19) 0.0039(17) 0.001(2)
O12 0.036(2) 0.050(3) 0.045(2) -0.011(2) 0.013(2) 0.016(2)
C16 0.029(3) 0.029(3) 0.023(2) 0.004(2) 0.003(2) -0.001(2)
C4 0.053(4) 0.048(4) 0.039(3) -0.011(3) 0.014(3) -0.014(3)
C20 0.028(3) 0.030(3) 0.026(2) -0.002(2) 0.006(2) 0.004(2)
C21 0.028(3) 0.033(3) 0.031(3) 0.004(2) 0.007(2) 0.003(2)
C3 0.050(4) 0.028(3) 0.039(3) -0.002(3) 0.019(3) -0.005(2)
C11 0.063(5) 0.024(3) 0.045(3) -0.002(3) 0.013(3) -0.003(3)
C5 0.040(4) 0.049(4) 0.031(3) -0.004(3) 0.003(3) -0.008(3)
C19 0.047(4) 0.050(4) 0.036(3) -0.008(3) 0.011(3) 0.013(3)
C12 0.041(4) 0.029(3) 0.040(3) 0.007(3) 0.002(3) -0.008(3)
C17 0.031(3) 0.041(3) 0.032(3) -0.003(3) 0.000(2) 0.007(3)
C10 0.044(4) 0.032(3) 0.037(3) -0.008(3) 0.009(3) 0.008(2)
N5 0.042(3) 0.038(3) 0.043(3) 0.004(2) 0.012(3) 0.009(2)
C23 0.035(3) 0.045(4) 0.037(3) 0.002(3) 0.013(3) 0.004(3)
C22 0.037(4) 0.049(4) 0.040(3) -0.002(3) 0.007(3) 0.004(3)
N4 0.044(3) 0.072(4) 0.032(3) 0.008(3) 0.010(3) 0.001(3)
C24 0.079(6) 0.041(4) 0.040(4) -0.013(4) 0.013(4) 0.001(3)
O15 0.071(4) 0.091(5) 0.068(4) -0.024(4) 0.014(4) 0.031(4)

loop_
_atom_type_symbol
_atom_type_description
_atom_type_scat_dispersion_real
_atom_type_scat_dispersion_imag
_atom_type_scat_source
C C 0.0033 0.0016 'International Tables Vol C Tables 4.2.6.8 and 6.1.1.4'
H H 0.0000 0.0000 'International Tables Vol C Tables 4.2.6.8 and 6.1.1.4'
N N 0.0061 0.0033 'International Tables Vol C Tables 4.2.6.8 and 6.1.1.4'
O O 0.0106 0.0060 'International Tables Vol C Tables 4.2.6.8 and 6.1.1.4'
Cl Cl 0.1484 0.1585 'International Tables Vol C Tables 4.2.6.8 and 6.1.1.4'
Zr Zr -2.9673 0.5597 'International Tables Vol C Tables 4.2.6.8 and 6.1.1.4'

loop_
_geom_angle_atom_site_label_1
_geom_angle_atom_site_label_2
_geom_angle_atom_site_label_3
_geom_angle_site_symmetry_1
_geom_angle_site_symmetry_3
_geom_angle
_geom_angle_publ_flag
C17 C18 C19 . . 119.2(6) ?
C17 C18 H18 . . 120.4 ?
C19 C18 H18 . . 120.4 ?
H13A O13 H13B . . 100(8) ?
H14A O14 H14B . . 111(10) ?
O9 Zr1 O3 . . 142.08(15) ?
O9 Zr1 O7 . . 91.02(16) ?
O3 Zr1 O7 . . 77.11(15) ?
O9 Zr1 O1 . . 75.43(16) ?
O3 Zr1 O1 . . 134.53(15) ?
O7 Zr1 O1 . . 140.25(15) ?
O9 Zr1 O5 . . 76.03(15) ?
O3 Zr1 O5 . . 86.94(15) ?
O7 Zr1 O5 . . 134.60(16) ?
O1 Zr1 O5 . . 78.81(15) ?
O9 Zr1 O11 . . 135.19(14) ?
O3 Zr1 O11 . . 77.16(15) ?
O7 Zr1 O11 . . 76.04(16) ?
O1 Zr1 O11 . . 87.57(16) ?
O5 Zr1 O11 . . 141.28(15) ?
O9 Zr1 N3 . . 67.84(15) ?
O3 Zr1 N3 . . 135.72(16) ?
O7 Zr1 N3 . . 69.39(16) ?
O1 Zr1 N3 . . 70.89(15) ?
O5 Zr1 N3 . . 137.31(16) ?
O11 Zr1 N3 . . 67.44(15) ?
O9 Zr1 N2 . . 70.58(16) ?
O3 Zr1 N2 . . 71.60(16) ?
O7 Zr1 N2 . . 67.56(16) ?
O1 Zr1 N2 . . 136.30(17) ?
O5 Zr1 N2 . . 67.09(15) ?
O11 Zr1 N2 . . 136.09(16) ?
N3 Zr1 N2 . . 118.01(16) ?
O9 Zr1 N1 . . 133.70(16) ?
O3 Zr1 N1 . . 67.48(15) ?
O7 Zr1 N1 . . 135.26(16) ?
O1 Zr1 N1 . . 67.05(15) ?
O5 Zr1 N1 . . 71.04(16) ?
O11 Zr1 N1 . . 70.27(16) ?
N3 Zr1 N1 . . 120.25(16) ?
N2 Zr1 N1 . . 121.74(15) ?
C21 O11 Zr1 . . 123.9(4) ?
C8 O5 Zr1 . . 125.9(4) ?
C15 O9 Zr1 . . 125.8(4) ?
C7 O3 Zr1 . . 125.1(4) ?
C9 N2 C13 . . 120.1(5) ?
C9 N2 Zr1 . . 120.3(4) ?
C13 N2 Zr1 . . 119.6(4) ?
C14 O7 Zr1 . . 125.9(4) ?
C1 O1 Zr1 . . 125.8(4) ?
C16 N3 C20 . . 119.7(5) ?
C16 N3 Zr1 . . 119.8(4) ?
C20 N3 Zr1 . . 120.5(4) ?
C6 N1 C2 . . 120.1(5) ?
C6 N1 Zr1 . . 119.7(4) ?
C2 N1 Zr1 . . 120.2(4) ?
O4 C7 O3 . . 125.8(6) ?
O4 C7 C6 . . 119.5(5) ?
O3 C7 C6 . . 114.6(5) ?
O10 C15 O9 . . 127.1(6) ?
O10 C15 C16 . . 119.3(5) ?
O9 C15 C16 . . 113.6(5) ?
N1 C6 C5 . . 121.5(6) ?
N1 C6 C7 . . 112.7(5) ?
C5 C6 C7 . . 125.7(6) ?
N1 C2 C3 . . 121.4(6) ?
N1 C2 C1 . . 111.8(5) ?
C3 C2 C1 . . 126.7(6) ?
N2 C9 C10 . . 121.9(6) ?
N2 C9 C8 . . 112.5(5) ?
C10 C9 C8 . . 125.5(6) ?
O2 C1 O1 . . 124.1(6) ?
O2 C1 C2 . . 120.9(5) ?
O1 C1 C2 . . 115.0(5) ?
O6 C8 O5 . . 125.9(6) ?
O6 C8 C9 . . 120.2(5) ?
O5 C8 C9 . . 114.0(5) ?
O8 C14 O7 . . 126.3(6) ?
O8 C14 C13 . . 119.9(6) ?
O7 C14 C13 . . 113.7(5) ?
N2 C13 C12 . . 121.0(6) ?
N2 C13 C14 . . 113.2(5) ?
C12 C13 C14 . . 125.8(6) ?
N3 C16 C17 . . 122.3(6) ?
N3 C16 C15 . . 112.5(5) ?
C17 C16 C15 . . 125.1(5) ?
C3 C4 C5 . . 119.6(6) ?
C3 C4 H4 . . 120.2 ?
C5 C4 H4 . . 120.2 ?
N3 C20 C19 . . 121.8(6) ?
N3 C20 C21 . . 111.6(5) ?
C19 C20 C21 . . 126.7(6) ?
O12 C21 O11 . . 124.8(6) ?
O12 C21 C20 . . 120.2(5) ?
O11 C21 C20 . . 115.0(5) ?
C2 C3 C4 . . 118.8(6) ?
C2 C3 H3 . . 120.6 ?
C4 C3 H3 . . 120.6 ?
C10 C11 C12 . . 120.1(6) ?
C10 C11 H11 . . 120.0 ?
C12 C11 H11 . . 120.0 ?
C4 C5 C6 . . 118.5(6) ?
C4 C5 H5 . . 120.7 ?
C6 C5 H5 . . 120.7 ?
C20 C19 C18 . . 118.5(6) ?
C20 C19 H19 . . 120.8 ?
C18 C19 H19 . . 120.8 ?
C11 C12 C13 . . 118.7(6) ?
C11 C12 H12 . . 120.7 ?
C13 C12 H12 . . 120.7 ?
C16 C17 C18 . . 118.5(6) ?
C16 C17 H17 . . 120.8 ?
C18 C17 H17 . . 120.8 ?
C11 C10 C9 . . 118.2(6) ?
C11 C10 H10 . . 120.9 ?
C9 C10 H10 . . 120.9 ?
C23 N5 H5A . . 109.5 ?
C23 N5 H5B . . 109.5 ?
H5A N5 H5B . . 109.5 ?
C23 N5 H5C . . 109.5 ?
H5A N5 H5C . . 109.5 ?
H5B N5 H5C . . 109.5 ?
C22 C23 N5 . . 107.8(6) ?
C22 C23 C24 . . 115.1(7) ?
N5 C23 C24 . . 107.9(6) ?
C22 C23 H23 . . 108.6 ?
N5 C23 H23 . . 108.6 ?
C24 C23 H23 . . 108.6 ?
N4 C22 C23 . . 111.8(6) ?
N4 C22 H22A . . 109.3 ?
C23 C22 H22A . . 109.3 ?
N4 C22 H22B . . 109.3 ?
C23 C22 H22B . . 109.3 ?
H22A C22 H22B . . 107.9 ?
C22 N4 H4A . . 109.5 ?
C22 N4 H4B . . 109.5 ?
H4A N4 H4B . . 109.5 ?
C22 N4 H4C . . 109.5 ?
H4A N4 H4C . . 109.5 ?
H4B N4 H4C . . 109.5 ?
C23 C24 H24A . . 109.5 ?
C23 C24 H24B . . 109.5 ?
H24A C24 H24B . . 109.5 ?
C23 C24 H24C . . 109.5 ?
H24A C24 H24C . . 109.5 ?
H24B C24 H24C . . 109.5 ?
H15A O15 H15B . . 83(10) ?

loop_
_geom_bond_atom_site_label_1
_geom_bond_atom_site_label_2
_geom_bond_site_symmetry_2
_geom_bond_distance
_geom_bond_publ_flag
C18 C17 . 1.388(10) ?
C18 C19 . 1.389(10) ?
C18 H18 . 0.9300 ?
O13 H13A . 0.80(8) ?
O13 H13B . 0.80(4) ?
O14 H14A . 0.91(8) ?
O14 H14B . 0.85(4) ?
Zr1 O9 . 2.210(4) ?
Zr1 O3 . 2.225(4) ?
Zr1 O7 . 2.230(4) ?
Zr1 O1 . 2.233(4) ?
Zr1 O5 . 2.241(4) ?
Zr1 O11 . 2.245(4) ?
Zr1 N3 . 2.334(4) ?
Zr1 N2 . 2.352(4) ?
Zr1 N1 . 2.358(4) ?
O11 C21 . 1.277(7) ?
O5 C8 . 1.275(7) ?
O9 C15 . 1.267(7) ?
O3 C7 . 1.280(7) ?
N2 C9 . 1.333(7) ?
N2 C13 . 1.334(7) ?
O7 C14 . 1.283(7) ?
O1 C1 . 1.283(7) ?
N3 C16 . 1.321(7) ?
N3 C20 . 1.343(7) ?
N1 C6 . 1.320(7) ?
N1 C2 . 1.350(7) ?
O4 C7 . 1.226(7) ?
C7 C6 . 1.502(8) ?
C15 O10 . 1.227(7) ?
C15 C16 . 1.521(8) ?
O6 C8 . 1.230(7) ?
O2 C1 . 1.241(7) ?
O8 C14 . 1.233(8) ?
C6 C5 . 1.390(8) ?
C2 C3 . 1.372(8) ?
C2 C1 . 1.492(8) ?
C9 C10 . 1.387(8) ?
C9 C8 . 1.509(8) ?
C14 C13 . 1.508(9) ?
C13 C12 . 1.392(9) ?
O12 C21 . 1.239(8) ?
C16 C17 . 1.376(8) ?
C4 C3 . 1.378(10) ?
C4 C5 . 1.382(11) ?
C4 H4 . 0.9300 ?
C20 C19 . 1.377(8) ?
C20 C21 . 1.504(8) ?
C3 H3 . 0.9300 ?
C11 C10 . 1.375(10) ?
C11 C12 . 1.379(11) ?
C11 H11 . 0.9300 ?
C5 H5 . 0.9300 ?
C19 H19 . 0.9300 ?
C12 H12 . 0.9300 ?
C17 H17 . 0.9300 ?
C10 H10 . 0.9300 ?
N5 C23 . 1.506(8) ?
N5 H5A . 0.8900 ?
N5 H5B . 0.8900 ?
N5 H5C . 0.8900 ?
C23 C22 . 1.502(9) ?
C23 C24 . 1.510(10) ?
C23 H23 . 0.9800 ?
C22 N4 . 1.480(9) ?
C22 H22A . 0.9700 ?
C22 H22B . 0.9700 ?
N4 H4A . 0.8900 ?
N4 H4B . 0.8900 ?
N4 H4C . 0.8900 ?
C24 H24A . 0.9600 ?
C24 H24B . 0.9600 ?
C24 H24C . 0.9600 ?
O15 H15A . 0.98(9) ?
O15 H15B . 0.83(4) ?

loop_
_geom_hbond_atom_site_label_D
_geom_hbond_atom_site_label_H
_geom_hbond_atom_site_label_A
_geom_hbond_site_symmetry_A
_geom_hbond_distance_DH
_geom_hbond_distance_HA
_geom_hbond_distance_DA
_geom_hbond_angle_DHA
_geom_hbond_publ_flag
O13 H13A O14 . 0.80(8) 2.10(9) 2.745(11) 138(13) yes
O13 H13B O2 2_655 0.80(4) 2.10(8) 2.793(8) 145(12) yes
O14 H14A O5 4_576 0.91(8) 2.11(9) 2.978(7) 158(12) yes
O14 H14B O8 . 0.85(4) 1.89(5) 2.731(9) 171(14) yes
O15 H15A O12 . 0.98(9) 1.91(10) 2.857(8) 164(12) yes
O15 H15B O1 3_766 0.83(4) 2.46(7) 3.227(9) 155(13) yes
N4 H4A O10 1_455 0.89 1.92 2.791(8) 164.9 yes
N4 H4B O6 4_576 0.89 2.24 2.851(7) 125.2 yes
N4 H4C O15 3_666 0.89 2.04 2.864(10) 154.4 yes
N5 H5A O13 . 0.89 1.94 2.769(9) 153.9 yes
N5 H5B O6 1_455 0.89 2.18 2.844(8) 131.3 yes
N5 H5C O4 . 0.89 1.91 2.776(8) 163.4 yes

loop_
_geom_torsion_atom_site_label_1
_geom_torsion_atom_site_label_2
_geom_torsion_atom_site_label_3
_geom_torsion_atom_site_label_4
_geom_torsion_site_symmetry_1
_geom_torsion_site_symmetry_2
_geom_torsion_site_symmetry_3
_geom_torsion_site_symmetry_4
_geom_torsion
_geom_torsion_publ_flag
O9 Zr1 O11 C21 . . . . 15.8(6) ?
O3 Zr1 O11 C21 . . . . -140.9(5) ?
O7 Zr1 O11 C21 . . . . -61.2(5) ?
O1 Zr1 O11 C21 . . . . 82.2(5) ?
O5 Zr1 O11 C21 . . . . 150.9(4) ?
N3 Zr1 O11 C21 . . . . 11.9(4) ?
N2 Zr1 O11 C21 . . . . -95.6(5) ?
N1 Zr1 O11 C21 . . . . 148.7(5) ?
O9 Zr1 O5 C8 . . . . -69.6(4) ?
O3 Zr1 O5 C8 . . . . 76.2(4) ?
O7 Zr1 O5 C8 . . . . 7.7(5) ?
O1 Zr1 O5 C8 . . . . -147.2(5) ?
O11 Zr1 O5 C8 . . . . 141.2(4) ?
N3 Zr1 O5 C8 . . . . -102.2(5) ?
N2 Zr1 O5 C8 . . . . 4.9(4) ?
N1 Zr1 O5 C8 . . . . 143.4(5) ?
O3 Zr1 O9 C15 . . . . 142.8(4) ?
O7 Zr1 O9 C15 . . . . 72.6(4) ?
O1 Zr1 O9 C15 . . . . -69.5(4) ?
O5 Zr1 O9 C15 . . . . -151.4(5) ?
O11 Zr1 O9 C15 . . . . 1.6(5) ?
N3 Zr1 O9 C15 . . . . 5.4(4) ?
N2 Zr1 O9 C15 . . . . 138.4(5) ?
N1 Zr1 O9 C15 . . . . -105.9(5) ?
O9 Zr1 O3 C7 . . . . 137.0(4) ?
O7 Zr1 O3 C7 . . . . -148.3(5) ?
O1 Zr1 O3 C7 . . . . 3.5(5) ?
O5 Zr1 O3 C7 . . . . 74.5(4) ?
O11 Zr1 O3 C7 . . . . -70.0(4) ?
N3 Zr1 O3 C7 . . . . -107.1(4) ?
N2 Zr1 O3 C7 . . . . 141.3(5) ?
N1 Zr1 O3 C7 . . . . 3.8(4) ?
O9 Zr1 N2 C9 . . . . 80.1(4) ?
O3 Zr1 N2 C9 . . . . -97.0(4) ?
O7 Zr1 N2 C9 . . . . 179.7(5) ?
O1 Zr1 N2 C9 . . . . 39.2(5) ?
O5 Zr1 N2 C9 . . . . -2.4(4) ?
O11 Zr1 N2 C9 . . . . -143.9(4) ?
N3 Zr1 N2 C9 . . . . 130.3(4) ?
N1 Zr1 N2 C9 . . . . -49.9(5) ?
O9 Zr1 N2 C13 . . . . -101.4(4) ?
O3 Zr1 N2 C13 . . . . 81.4(4) ?
O7 Zr1 N2 C13 . . . . -1.9(4) ?
O1 Zr1 N2 C13 . . . . -142.4(4) ?
O5 Zr1 N2 C13 . . . . 176.0(5) ?
O11 Zr1 N2 C13 . . . . 34.5(5) ?
N3 Zr1 N2 C13 . . . . -51.2(5) ?
N1 Zr1 N2 C13 . . . . 128.5(4) ?
O9 Zr1 O7 C14 . . . . 70.8(5) ?
O3 Zr1 O7 C14 . . . . -72.8(5) ?
O1 Zr1 O7 C14 . . . . 139.0(4) ?
O5 Zr1 O7 C14 . . . . -0.4(6) ?
O11 Zr1 O7 C14 . . . . -152.5(5) ?
N3 Zr1 O7 C14 . . . . 136.7(5) ?
N2 Zr1 O7 C14 . . . . 2.4(5) ?
N1 Zr1 O7 C14 . . . . -110.7(5) ?
O9 Zr1 O1 C1 . . . . -150.1(5) ?
O3 Zr1 O1 C1 . . . . 2.4(6) ?
O7 Zr1 O1 C1 . . . . 136.3(4) ?
O5 Zr1 O1 C1 . . . . -71.8(5) ?
O11 Zr1 O1 C1 . . . . 71.7(5) ?
N3 Zr1 O1 C1 . . . . 138.7(5) ?
N2 Zr1 O1 C1 . . . . -110.4(5) ?
N1 Zr1 O1 C1 . . . . 2.1(4) ?
O9 Zr1 N3 C16 . . . . -1.3(4) ?
O3 Zr1 N3 C16 . . . . -144.6(4) ?
O7 Zr1 N3 C16 . . . . -101.3(4) ?
O1 Zr1 N3 C16 . . . . 80.3(4) ?
O5 Zr1 N3 C16 . . . . 33.0(5) ?
O11 Zr1 N3 C16 . . . . 175.8(5) ?
N2 Zr1 N3 C16 . . . . -52.7(5) ?
N1 Zr1 N3 C16 . . . . 127.5(4) ?
O9 Zr1 N3 C20 . . . . 175.7(5) ?
O3 Zr1 N3 C20 . . . . 32.4(5) ?
O7 Zr1 N3 C20 . . . . 75.7(4) ?
O1 Zr1 N3 C20 . . . . -102.7(5) ?
O5 Zr1 N3 C20 . . . . -150.0(4) ?
O11 Zr1 N3 C20 . . . . -7.2(4) ?
N2 Zr1 N3 C20 . . . . 124.3(4) ?
N1 Zr1 N3 C20 . . . . -55.5(5) ?
O9 Zr1 N1 C6 . . . . -141.6(4) ?
O3 Zr1 N1 C6 . . . . 0.2(4) ?
O7 Zr1 N1 C6 . . . . 40.6(5) ?
O1 Zr1 N1 C6 . . . . 179.9(5) ?
O5 Zr1 N1 C6 . . . . -94.5(4) ?
O11 Zr1 N1 C6 . . . . 84.0(4) ?
N3 Zr1 N1 C6 . . . . 131.1(4) ?
N2 Zr1 N1 C6 . . . . -48.7(5) ?
O9 Zr1 N1 C2 . . . . 38.3(5) ?
O3 Zr1 N1 C2 . . . . -179.9(5) ?
O7 Zr1 N1 C2 . . . . -139.5(4) ?
O1 Zr1 N1 C2 . . . . -0.2(4) ?
O5 Zr1 N1 C2 . . . . 85.4(4) ?
O11 Zr1 N1 C2 . . . . -96.1(4) ?
N3 Zr1 N1 C2 . . . . -49.0(5) ?
N2 Zr1 N1 C2 . . . . 131.2(4) ?
Zr1 O3 C7 O4 . . . . 170.3(4) ?
Zr1 O3 C7 C6 . . . . -6.6(7) ?
Zr1 O9 C15 O10 . . . . 171.2(5) ?
Zr1 O9 C15 C16 . . . . -8.1(7) ?
C2 N1 C6 C5 . . . . -0.6(9) ?
Zr1 N1 C6 C5 . . . . 179.3(5) ?
C2 N1 C6 C7 . . . . 177.0(5) ?
Zr1 N1 C6 C7 . . . . -3.1(6) ?
O4 C7 C6 N1 . . . . -171.2(5) ?
O3 C7 C6 N1 . . . . 5.9(7) ?
O4 C7 C6 C5 . . . . 6.2(9) ?
O3 C7 C6 C5 . . . . -176.6(6) ?
C6 N1 C2 C3 . . . . -1.8(8) ?
Zr1 N1 C2 C3 . . . . 178.3(4) ?
C6 N1 C2 C1 . . . . 178.6(5) ?
Zr1 N1 C2 C1 . . . . -1.3(6) ?
C13 N2 C9 C10 . . . . -1.0(9) ?
Zr1 N2 C9 C10 . . . . 177.4(5) ?
C13 N2 C9 C8 . . . . -177.9(5) ?
Zr1 N2 C9 C8 . . . . 0.5(6) ?
Zr1 O1 C1 O2 . . . . 176.4(4) ?
Zr1 O1 C1 C2 . . . . -3.6(7) ?
N1 C2 C1 O2 . . . . -177.0(5) ?
C3 C2 C1 O2 . . . . 3.4(9) ?
N1 C2 C1 O1 . . . . 2.9(7) ?
C3 C2 C1 O1 . . . . -176.7(6) ?
Zr1 O5 C8 O6 . . . . 172.6(4) ?
Zr1 O5 C8 C9 . . . . -6.3(6) ?
N2 C9 C8 O6 . . . . -175.6(5) ?
C10 C9 C8 O6 . . . . 7.6(9) ?
N2 C9 C8 O5 . . . . 3.3(7) ?
C10 C9 C8 O5 . . . . -173.5(6) ?
Zr1 O7 C14 O8 . . . . 176.7(5) ?
Zr1 O7 C14 C13 . . . . -2.5(7) ?
C9 N2 C13 C12 . . . . 0.3(9) ?
Zr1 N2 C13 C12 . . . . -178.1(4) ?
C9 N2 C13 C14 . . . . 179.8(5) ?
Zr1 N2 C13 C14 . . . . 1.4(6) ?
O8 C14 C13 N2 . . . . -178.7(6) ?
O7 C14 C13 N2 . . . . 0.5(7) ?
O8 C14 C13 C12 . . . . 0.8(10) ?
O7 C14 C13 C12 . . . . -180.0(6) ?
C20 N3 C16 C17 . . . . 0.3(9) ?
Zr1 N3 C16 C17 . . . . 177.4(5) ?
C20 N3 C16 C15 . . . . -178.9(5) ?
Zr1 N3 C16 C15 . . . . -1.8(6) ?
O10 C15 C16 N3 . . . . -173.5(5) ?
O9 C15 C16 N3 . . . . 5.9(7) ?
O10 C15 C16 C17 . . . . 7.4(9) ?
O9 C15 C16 C17 . . . . -173.2(6) ?
C16 N3 C20 C19 . . . . 0.4(9) ?
Zr1 N3 C20 C19 . . . . -176.6(5) ?
C16 N3 C20 C21 . . . . -179.9(5) ?
Zr1 N3 C20 C21 . . . . 3.1(7) ?
Zr1 O11 C21 O12 . . . . 164.3(5) ?
Zr1 O11 C21 C20 . . . . -14.5(7) ?
N3 C20 C21 O12 . . . . -172.3(6) ?
C19 C20 C21 O12 . . . . 7.4(10) ?
N3 C20 C21 O11 . . . . 6.7(8) ?
C19 C20 C21 O11 . . . . -173.7(7) ?
N1 C2 C3 C4 . . . . 2.7(9) ?
C1 C2 C3 C4 . . . . -177.8(6) ?
C5 C4 C3 C2 . . . . -1.2(11) ?
C3 C4 C5 C6 . . . . -1.0(11) ?
N1 C6 C5 C4 . . . . 1.9(10) ?
C7 C6 C5 C4 . . . . -175.3(6) ?
N3 C20 C19 C18 . . . . -0.1(11) ?
C21 C20 C19 C18 . . . . -179.7(7) ?
C17 C18 C19 C20 . . . . -1.0(12) ?
C10 C11 C12 C13 . . . . -0.3(10) ?
N2 C13 C12 C11 . . . . 0.4(10) ?
C14 C13 C12 C11 . . . . -179.1(6) ?
N3 C16 C17 C18 . . . . -1.4(10) ?
C15 C16 C17 C18 . . . . 177.6(6) ?
C19 C18 C17 C16 . . . . 1.8(12) ?
C12 C11 C10 C9 . . . . -0.3(10) ?
N2 C9 C10 C11 . . . . 1.0(10) ?
C8 C9 C10 C11 . . . . 177.5(6) ?
N5 C23 C22 N4 . . . . 162.0(6) ?
C24 C23 C22 N4 . . . . -77.5(8) ?
